data_7234059
loop_
_publ_author_name
'Takaaki Hiramatsu'
'Yukihiro Yoshida'
'Gunzi Saito'
'Akihiro Otsuka'
'Hideki Yamochi'
'Mitsuhiko Maesato'
'Yasuhiro Shimizu'
'Hiroshi Ito'
'Hideo Kishida'

_publ_section_title
;
 Quantum spin liquid: design of a quantum spin liquid next to a
 superconducting state based on a dimer-type ET Mott insulator
;
_journal_name_full 'Journal of Materials Chemistry C'
_journal_page_first 1378
_journal_page_last 1388
_journal_paper_doi 10.1039/C4TC01701C
_journal_volume 3
_journal_year 2015
_chemical_formula_moiety '2(C10 H8 S8), (C2 Br1 Cu1 N3)'
_chemical_formula_sum 'C22 H16 Br Cu N3 S16'
_chemical_formula_weight 978.90
_chemical_name_common (ET)2Cu[N(CN)2]Br
_space_group_IT_number 62
_space_group_name_Hall '-P 2ac 2n'
_space_group_name_H-M_alt 'P n m a'
_symmetry_cell_setting orthorhombic
_symmetry_space_group_name_Hall '-P 2ac 2n'
_symmetry_space_group_name_H-M 'P n m a'
_atom_sites_solution_hydrogens geom
_atom_sites_solution_primary direct
_atom_sites_solution_secondary difmap
_cell_angle_alpha 90.00
_cell_angle_beta 90.00
_cell_angle_gamma 90.00
_cell_formula_units_Z 4
_cell_length_a 12.9653(13)
_cell_length_b 30.028(3)
_cell_length_c 8.5444(9)
_cell_measurement_reflns_used 8377
_cell_measurement_temperature 298(2)
_cell_measurement_theta_max 27.82
_cell_measurement_theta_min 2.48
_cell_volume 3326.5(6)
_computing_cell_refinement 'Bruker SAINT'
_computing_data_collection 'Bruker APEX2'
_computing_data_reduction 'Bruker SAINT'
_computing_molecular_graphics 'Bruker SHELXTL'
_computing_publication_material 'Bruker SHELXTL'
_computing_structure_refinement 'SHELXL-97 (Sheldrick, 2008)'
_computing_structure_solution 'SHELXS-97 (Sheldrick, 2008)'
_diffrn_ambient_temperature 298(2)
_diffrn_detector_area_resol_mean 8.333
_diffrn_measured_fraction_theta_full 0.985
_diffrn_measured_fraction_theta_max 0.985
_diffrn_measurement_device_type 'Bruker APEXII CCD area detector'
_diffrn_measurement_method '\f and \w scans'
_diffrn_radiation_monochromator graphite
_diffrn_radiation_source 'fine-focus sealed tube'
_diffrn_radiation_type MoK\a
_diffrn_radiation_wavelength 0.71073
_diffrn_reflns_av_R_equivalents 0.0269
_diffrn_reflns_av_sigmaI/netI 0.0233
_diffrn_reflns_limit_h_max 16
_diffrn_reflns_limit_h_min -16
_diffrn_reflns_limit_k_max 38
_diffrn_reflns_limit_k_min -38
_diffrn_reflns_limit_l_max 7
_diffrn_reflns_limit_l_min -11
_diffrn_reflns_number 17153
_diffrn_reflns_theta_full 27.50
_diffrn_reflns_theta_max 27.50
_diffrn_reflns_theta_min 1.36
_exptl_absorpt_coefficient_mu 2.888
_exptl_absorpt_correction_T_max 0.9184
_exptl_absorpt_correction_T_min 0.4229
_exptl_absorpt_correction_type numerical
_exptl_absorpt_process_details
;
APEX2 Software
;
_exptl_crystal_colour black
_exptl_crystal_density_diffrn 1.954
_exptl_crystal_density_method 'not measured'
_exptl_crystal_description 'rhombic plate'
_exptl_crystal_F_000 1956
_exptl_crystal_preparation 'Magnetic properties, electronic property'
_exptl_crystal_recrystallization_method electrocrystallization
_exptl_crystal_size_max 0.36
_exptl_crystal_size_mid 0.25
_exptl_crystal_size_min 0.03
_refine_diff_density_max 0.916
_refine_diff_density_min -0.719
_refine_diff_density_rms 0.100
_refine_ls_extinction_method none
_refine_ls_goodness_of_fit_ref 1.077
_refine_ls_hydrogen_treatment constr
_refine_ls_matrix_type full
_refine_ls_number_parameters 224
_refine_ls_number_reflns 3833
_refine_ls_number_restraints 0
_refine_ls_restrained_S_all 1.077
_refine_ls_R_factor_all 0.0548
_refine_ls_R_factor_gt 0.0463
_refine_ls_shift/su_max 0.000
_refine_ls_shift/su_mean 0.000
_refine_ls_structure_factor_coef Fsqd
_refine_ls_weighting_details 'calc w=1/[\s^2^(Fo^2^)+(0.0316P)^2^+13.9633P] where P=(Fo^2^+2Fc^2^)/3'
_refine_ls_weighting_scheme calc
_refine_ls_wR_factor_gt 0.1108
_refine_ls_wR_factor_ref 0.1148
_reflns_number_gt 3272
_reflns_number_total 3833
_reflns_threshold_expression >2sigma(I)
_cod_data_source_file 1000015.cif
_cod_data_source_block PCOD1000015
_cod_depositor_comments
;
The following automatic conversions were performed:

data item '_symmetry_cell_setting' value 'Orthorhombic' was changed
to 'orthorhombic' in accordance with the built-in table derived from
the CIF Core dictionary named 'cif_core.dic' version 2.4.5 last
updated on 2014-11-21.

Automatic conversion script
Id: cif_fix_values 6909 2019-04-08 15:41:33Z antanas 
;
_cod_original_sg_symbol_H-M 'Pnma '
_cod_original_formula_sum 'C22 H16 Br1 Cu1 N3 S16'
_cod_database_code 7234059

loop_
_symmetry_equiv_pos_as_xyz
'x, y, z'
'-x+1/2, -y, z+1/2'
'x+1/2, -y+1/2, -z+1/2'
'-x, y+1/2, -z'
'-x, -y, -z'
'x-1/2, y, -z-1/2'
'-x-1/2, y-1/2, z-1/2'
'x, -y-1/2, z'

loop_
_atom_site_label
_atom_site_type_symbol
_atom_site_fract_x
_atom_site_fract_y
_atom_site_fract_z
_atom_site_U_iso_or_equiv
_atom_site_adp_type
_atom_site_occupancy
_atom_site_symmetry_multiplicity
_atom_site_calc_flag
_atom_site_refinement_flags
_atom_site_disorder_assembly
_atom_site_disorder_group
C1 C 0.6402(3) -0.01821(13) 0.3589(5) 0.0313(8) Uani 1 1 d . . .
C2 C 0.5791(3) 0.01874(13) 0.3578(5) 0.0315(8) Uani 1 1 d . . .
C3 C 0.7778(3) -0.07824(13) 0.4102(5) 0.0345(9) Uani 1 1 d . . .
C4 C 0.7194(3) -0.09464(13) 0.2939(5) 0.0326(8) Uani 1 1 d . . .
C5 C 0.5051(3) 0.09771(13) 0.3867(5) 0.0336(9) Uani 1 1 d . A .
C6 C 0.4478(3) 0.07850(13) 0.2764(5) 0.0325(8) Uani 1 1 d . A .
C7 C 0.9103(4) -0.14882(18) 0.3756(6) 0.0533(13) Uani 1 1 d . . .
H7A H 0.9462 -0.1378 0.2795 0.064 Uiso 1 1 calc R . .
H7B H 0.9587 -0.1694 0.4310 0.064 Uiso 1 1 calc R . .
C8 C 0.8176(4) -0.17478(15) 0.3264(6) 0.0473(12) Uani 1 1 d . . .
H8A H 0.7783 -0.1836 0.4222 0.057 Uiso 1 1 calc R . .
H8B H 0.8412 -0.2027 0.2736 0.057 Uiso 1 1 calc R . .
C9A C 0.4199(7) 0.1779(2) 0.2995(15) 0.047(3) Uani 0.71(2) 1 d P A 1
H9A H 0.3995 0.2084 0.3342 0.057 Uiso 0.71(2) 1 calc PR A 1
H9B H 0.4630 0.1813 0.2032 0.057 Uiso 0.71(2) 1 calc PR A 1
C10A C 0.3239(9) 0.1529(3) 0.2563(12) 0.050(2) Uani 0.71(2) 1 d P A 1
H10A H 0.2813 0.1717 0.1848 0.060 Uiso 0.71(2) 1 calc PR A 1
H10B H 0.2826 0.1473 0.3531 0.060 Uiso 0.71(2) 1 calc PR A 1
C9B C 0.3930(15) 0.1725(7) 0.388(3) 0.042(6) Uani 0.29(2) 1 d P A 2
H9C H 0.3346 0.1587 0.4470 0.050 Uiso 0.29(2) 1 calc PR A 2
H9D H 0.3911 0.2053 0.4079 0.050 Uiso 0.29(2) 1 calc PR A 2
C10B C 0.377(2) 0.1644(8) 0.217(3) 0.049(8) Uani 0.29(2) 1 d P A 2
H10C H 0.4405 0.1743 0.1592 0.058 Uiso 0.29(2) 1 calc PR A 2
H10D H 0.3183 0.1831 0.1798 0.058 Uiso 0.29(2) 1 calc PR A 2
S1 S 0.74511(8) -0.02553(3) 0.48248(13) 0.0363(2) Uani 1 1 d . . .
S2 S 0.61564(9) -0.06223(3) 0.23158(13) 0.0369(2) Uani 1 1 d . . .
S3 S 0.60036(8) 0.06483(3) 0.47649(13) 0.0361(2) Uani 1 1 d . . .
S4 S 0.47345(9) 0.02283(3) 0.23259(13) 0.0370(2) Uani 1 1 d . . .
S5 S 0.88480(10) -0.10215(5) 0.50074(17) 0.0560(4) Uani 1 1 d . . .
S6 S 0.73198(10) -0.14564(4) 0.19675(14) 0.0461(3) Uani 1 1 d . . .
S7 S 0.50148(13) 0.15255(4) 0.45533(16) 0.0562(4) Uani 1 1 d . . .
S8 S 0.34933(11) 0.10158(4) 0.16377(16) 0.0519(3) Uani 1 1 d . . .
C11 C 0.8501(5) 0.2500 0.6047(8) 0.0422(15) Uani 1 2 d S . .
C12 C 0.9785(5) 0.2500 0.7938(9) 0.0420(15) Uani 1 2 d S . .
N1 N 0.7715(5) 0.2500 0.5473(7) 0.0513(14) Uani 1 2 d S . .
N2 N 0.9451(5) 0.2500 0.6491(8) 0.076(2) Uani 1 2 d S . .
N3 N 1.0228(4) 0.2500 0.9076(7) 0.0437(13) Uani 1 2 d S . .
Cu1 Cu 0.63661(7) 0.2500 0.44106(10) 0.0465(2) Uani 1 2 d S . .
Br1 Br 0.64566(7) 0.2500 0.16935(8) 0.0570(2) Uani 1 2 d S . .

loop_
_atom_site_aniso_label
_atom_site_aniso_U_11
_atom_site_aniso_U_22
_atom_site_aniso_U_33
_atom_site_aniso_U_23
_atom_site_aniso_U_13
_atom_site_aniso_U_12
C1 0.034(2) 0.0263(18) 0.034(2) -0.0052(16) -0.0010(17) -0.0016(16)
C2 0.032(2) 0.0269(18) 0.036(2) -0.0049(16) -0.0008(16) -0.0015(15)
C3 0.0286(19) 0.032(2) 0.043(2) -0.0057(17) -0.0062(17) 0.0038(16)
C4 0.035(2) 0.0259(18) 0.036(2) -0.0035(16) -0.0035(17) 0.0043(16)
C5 0.043(2) 0.0229(18) 0.035(2) -0.0002(16) 0.0068(18) 0.0019(16)
C6 0.036(2) 0.0281(18) 0.033(2) 0.0011(16) 0.0023(17) 0.0057(16)
C7 0.050(3) 0.059(3) 0.051(3) -0.013(2) -0.005(2) 0.025(2)
C8 0.069(3) 0.033(2) 0.040(2) -0.0022(19) -0.011(2) 0.014(2)
C9A 0.061(5) 0.030(3) 0.050(7) 0.003(3) -0.004(5) 0.006(3)
C10A 0.050(5) 0.041(4) 0.058(5) -0.003(4) 0.005(4) 0.016(4)
C9B 0.043(10) 0.048(10) 0.034(12) -0.002(8) 0.003(8) 0.015(7)
C10B 0.063(18) 0.046(12) 0.037(11) -0.002(9) -0.015(11) 0.039(12)
S1 0.0330(5) 0.0341(5) 0.0419(6) -0.0113(4) -0.0065(4) 0.0014(4)
S2 0.0413(6) 0.0297(5) 0.0398(6) -0.0095(4) -0.0121(5) 0.0067(4)
S3 0.0372(5) 0.0281(5) 0.0431(6) -0.0080(4) -0.0064(4) 0.0003(4)
S4 0.0418(6) 0.0281(5) 0.0411(6) -0.0069(4) -0.0099(5) 0.0035(4)
S5 0.0473(7) 0.0578(8) 0.0631(8) -0.0199(6) -0.0251(6) 0.0194(6)
S6 0.0574(7) 0.0316(5) 0.0492(6) -0.0127(5) -0.0172(6) 0.0129(5)
S7 0.0890(10) 0.0267(5) 0.0528(7) -0.0098(5) -0.0126(7) 0.0093(6)
S8 0.0573(8) 0.0492(7) 0.0493(7) -0.0061(6) -0.0150(6) 0.0209(6)
C11 0.048(4) 0.036(3) 0.042(4) 0.000 0.003(3) 0.000
C12 0.031(3) 0.035(3) 0.060(4) 0.000 0.001(3) 0.000
N1 0.044(3) 0.064(4) 0.046(3) 0.000 -0.003(3) 0.000
N2 0.039(4) 0.135(7) 0.052(4) 0.000 0.002(3) 0.000
N3 0.042(3) 0.037(3) 0.052(3) 0.000 -0.004(3) 0.000
Cu1 0.0508(5) 0.0480(5) 0.0407(4) 0.000 -0.0010(4) 0.000
Br1 0.0808(6) 0.0533(4) 0.0367(4) 0.000 -0.0003(4) 0.000

loop_
_atom_type_symbol
_atom_type_description
_atom_type_scat_dispersion_real
_atom_type_scat_dispersion_imag
_atom_type_scat_source
C C 0.0033 0.0016 'International Tables Vol C Tables 4.2.6.8 and 6.1.1.4'
H H 0.0000 0.0000 'International Tables Vol C Tables 4.2.6.8 and 6.1.1.4'
N N 0.0061 0.0033 'International Tables Vol C Tables 4.2.6.8 and 6.1.1.4'
S S 0.1246 0.1234 'International Tables Vol C Tables 4.2.6.8 and 6.1.1.4'
Cu Cu 0.3201 1.2651 'International Tables Vol C Tables 4.2.6.8 and 6.1.1.4'
Br Br -0.2901 2.4595 'International Tables Vol C Tables 4.2.6.8 and 6.1.1.4'

loop_
_geom_angle_atom_site_label_1
_geom_angle_atom_site_label_2
_geom_angle_atom_site_label_3
_geom_angle
_geom_angle_site_symmetry_1
_geom_angle_site_symmetry_3
C2 C1 S1 124.2(3) . .
C2 C1 S2 120.5(3) . .
S1 C1 S2 115.3(2) . .
C1 C2 S3 123.5(3) . .
C1 C2 S4 121.2(3) . .
S3 C2 S4 115.3(2) . .
C4 C3 S5 128.8(3) . .
C4 C3 S1 117.1(3) . .
S5 C3 S1 114.1(2) . .
C3 C4 S2 117.2(3) . .
C3 C4 S6 128.3(3) . .
S2 C4 S6 114.6(2) . .
C6 C5 S7 129.1(3) . .
C6 C5 S3 117.2(3) . .
S7 C5 S3 113.7(2) . .
C5 C6 S8 128.9(3) . .
C5 C6 S4 117.4(3) . .
S8 C6 S4 113.7(2) . .
C8 C7 S5 115.3(4) . .
C8 C7 H7A 108.4 . .
S5 C7 H7A 108.4 . .
C8 C7 H7B 108.4 . .
S5 C7 H7B 108.4 . .
H7A C7 H7B 107.5 . .
C7 C8 S6 114.6(4) . .
C7 C8 H8A 108.6 . .
S6 C8 H8A 108.6 . .
C7 C8 H8B 108.6 . .
S6 C8 H8B 108.6 . .
H8A C8 H8B 107.6 . .
C10A C9A S7 116.3(7) . .
C10A C9A H9A 108.2 . .
S7 C9A H9A 108.2 . .
C10A C9A H9B 108.2 . .
S7 C9A H9B 108.2 . .
H9A C9A H9B 107.4 . .
C9A C10A S8 113.1(8) . .
C9A C10A H10A 109.0 . .
S8 C10A H10A 109.0 . .
C9A C10A H10B 109.0 . .
S8 C10A H10B 109.0 . .
H10A C10A H10B 107.8 . .
C10B C9B S7 113.7(18) . .
C10B C9B H9C 108.8 . .
S7 C9B H9C 108.8 . .
C10B C9B H9D 108.8 . .
S7 C9B H9D 108.8 . .
H9C C9B H9D 107.7 . .
C9B C10B S8 114(2) . .
C9B C10B H10C 108.8 . .
S8 C10B H10C 108.8 . .
C9B C10B H10D 108.8 . .
S8 C10B H10D 108.8 . .
H10C C10B H10D 107.7 . .
C1 S1 C3 95.17(19) . .
C1 S2 C4 95.27(19) . .
C2 S3 C5 94.67(19) . .
C2 S4 C6 94.93(19) . .
C3 S5 C7 101.8(2) . .
C4 S6 C8 101.0(2) . .
C9B S7 C5 104.5(7) . .
C9B S7 C9A 27.1(8) . .
C5 S7 C9A 99.2(3) . .
C6 S8 C10A 103.7(3) . .
C6 S8 C10B 96.8(6) . .
C10A S8 C10B 25.4(7) . .
N1 C11 N2 171.4(8) . .
N3 C12 N2 168.7(7) . .
C11 N1 Cu1 178.3(6) . .
C11 N2 C12 126.4(7) . .
C12 N3 Cu1 161.8(6) . 6_657
N3 Cu1 N1 111.3(3) 6_557 .
N3 Cu1 Br1 134.13(18) 6_557 .
N1 Cu1 Br1 114.54(18) . .

loop_
_geom_bond_atom_site_label_1
_geom_bond_atom_site_label_2
_geom_bond_distance
_geom_bond_site_symmetry_2
C1 C2 1.363(5) .
C1 S1 1.736(4) .
C1 S2 1.742(4) .
C2 S3 1.738(4) .
C2 S4 1.743(4) .
C3 C4 1.343(6) .
C3 S5 1.743(4) .
C3 S1 1.751(4) .
C4 S2 1.744(4) .
C4 S6 1.750(4) .
C5 C6 1.332(6) .
C5 S7 1.748(4) .
C5 S3 1.757(4) .
C6 S8 1.742(4) .
C6 S4 1.745(4) .
C7 C8 1.492(7) .
C7 S5 1.794(5) .
C7 H7A 1.0000 .
C7 H7B 1.0000 .
C8 S6 1.796(5) .
C8 H8A 1.0000 .
C8 H8B 1.0000 .
C9A C10A 1.500(15) .
C9A S7 1.863(9) .
C9A H9A 1.0000 .
C9A H9B 1.0000 .
C10A S8 1.762(8) .
C10A H10A 1.0000 .
C10A H10B 1.0000 .
C9B C10B 1.50(3) .
C9B S7 1.634(16) .
C9B H9C 1.0000 .
C9B H9D 1.0000 .
C10B S8 1.97(3) .
C10B H10C 1.0000 .
C10B H10D 1.0000 .
C11 N1 1.130(9) .
C11 N2 1.289(10) .
C12 N3 1.130(9) .
C12 N2 1.310(10) .
N1 Cu1 1.971(6) .
N3 Cu1 1.962(6) 6_657
Cu1 N3 1.962(6) 6_557
Cu1 Br1 2.3246(12) .

loop_
_geom_torsion_atom_site_label_1
_geom_torsion_atom_site_label_2
_geom_torsion_atom_site_label_3
_geom_torsion_atom_site_label_4
_geom_torsion
_geom_torsion_site_symmetry_1
_geom_torsion_site_symmetry_2
_geom_torsion_site_symmetry_3
_geom_torsion_site_symmetry_4
S1 C1 C2 S3 2.1(6) . . . .
S2 C1 C2 S3 -178.0(2) . . . .
S1 C1 C2 S4 -178.6(2) . . . .
S2 C1 C2 S4 1.3(5) . . . .
S5 C3 C4 S2 179.1(3) . . . .
S1 C3 C4 S2 -1.6(5) . . . .
S5 C3 C4 S6 0.4(7) . . . .
S1 C3 C4 S6 179.7(3) . . . .
S7 C5 C6 S8 -0.3(7) . . . .
S3 C5 C6 S8 -179.0(3) . . . .
S7 C5 C6 S4 178.6(3) . . . .
S3 C5 C6 S4 -0.1(5) . . . .
S5 C7 C8 S6 68.2(5) . . . .
S7 C9A C10A S8 -67.5(12) . . . .
S7 C9B C10B S8 71(3) . . . .
C2 C1 S1 C3 -179.7(4) . . . .
S2 C1 S1 C3 0.4(3) . . . .
C4 C3 S1 C1 0.7(4) . . . .
S5 C3 S1 C1 -179.9(3) . . . .
C2 C1 S2 C4 179.0(4) . . . .
S1 C1 S2 C4 -1.1(3) . . . .
C3 C4 S2 C1 1.6(4) . . . .
S6 C4 S2 C1 -179.5(2) . . . .
C1 C2 S3 C5 172.4(4) . . . .
S4 C2 S3 C5 -6.9(3) . . . .
C6 C5 S3 C2 4.2(4) . . . .
S7 C5 S3 C2 -174.6(2) . . . .
C1 C2 S4 C6 -172.4(4) . . . .
S3 C2 S4 C6 6.9(3) . . . .
C5 C6 S4 C2 -4.1(4) . . . .
S8 C6 S4 C2 175.0(2) . . . .
C4 C3 S5 C7 10.1(5) . . . .
S1 C3 S5 C7 -169.2(3) . . . .
C8 C7 S5 C3 -43.9(4) . . . .
C3 C4 S6 C8 14.8(5) . . . .
S2 C4 S6 C8 -163.9(3) . . . .
C7 C8 S6 C4 -48.1(4) . . . .
C10B C9B S7 C5 -49(3) . . . .
C10B C9B S7 C9A 32(2) . . . .
C6 C5 S7 C9B 14.2(11) . . . .
S3 C5 S7 C9B -167.1(11) . . . .
C6 C5 S7 C9A -13.0(6) . . . .
S3 C5 S7 C9A 165.7(4) . . . .
C10A C9A S7 C9B -56.9(16) . . . .
C10A C9A S7 C5 47.1(10) . . . .
C5 C6 S8 C10A -11.9(6) . . . .
S4 C6 S8 C10A 169.2(5) . . . .
C5 C6 S8 C10B 13.0(10) . . . .
S4 C6 S8 C10B -166.0(10) . . . .
C9A C10A S8 C6 44.5(10) . . . .
C9A C10A S8 C10B -32.2(14) . . . .
C9B C10B S8 C6 -47(2) . . . .
C9B C10B S8 C10A 61(2) . . . .
N2 C11 N1 Cu1 0.00(3) . . . .
N1 C11 N2 C12 180.000(7) . . . .
N3 C12 N2 C11 180.000(8) . . . .
N2 C12 N3 Cu1 -0.007(10) . . . 6_657
C11 N1 Cu1 N3 180.00(3) . . . 6_557
C11 N1 Cu1 Br1 0.00(3) . . . .
